data_7100132
loop_
_publ_author_name
'George Newkome'
'Charles N. Moorefield'
'Matthew Panzer'
'Pingshan Wang.'

_publ_section_title
;
Terpyridine copperII-polycarboxylic acid
architectures: formation of dimeric, helical, and cyclic nanostructures
and their included-water molecule motifs
;
_journal_name_full 'Chemical Communications'
_journal_paper_doi 10.1039/b505327g
_journal_year 2005
_chemical_formula_sum 'C44 H28 Cu2 N8 O8'
_chemical_formula_weight 923.82
_space_group_IT_number 70
_symmetry_cell_setting orthorhombic
_symmetry_space_group_name_Hall '-F 2uv 2vw'
_symmetry_space_group_name_H-M 'F d d d :2'
_cell_angle_alpha 90.00
_cell_angle_beta 90.00
_cell_angle_gamma 90.00
_cell_formula_units_Z 4
_cell_length_a 8.728(3)
_cell_length_b 18.451(7)
_cell_length_c 49.722(17)
_cell_measurement_temperature 100(2)
_cell_volume 8007(5)
_diffrn_ambient_temperature 100(2)
_exptl_crystal_density_diffrn 0.766
_cod_depositor_comments
;
The following automatic conversions were performed:
'_symmetry_cell_setting' value 'Orthorhombic' changed to 'orthorhombic'
according to '/home/saulius/struct/CIF-dictionaries/cif_core.dic'
dictionary named 'cif_core.dic' version 2.4.1 from 2010-06-29.

Automatic conversion script
Id: cif_fix_enum 1527 2010-12-29 10:47:43Z saulius 
;
_cod_original_sg_symbol_H-M 'F ?'
_cod_database_code 7100132

loop_
_symmetry_equiv_pos_as_xyz
'x, y, z'
'-x+3/4, -y+3/4, z'
'-x+3/4, y, -z+3/4'
'x, -y+3/4, -z+3/4'
'x, y+1/2, z+1/2'
'-x+3/4, -y+5/4, z+1/2'
'-x+3/4, y+1/2, -z+5/4'
'x, -y+5/4, -z+5/4'
'x+1/2, y, z+1/2'
'-x+5/4, -y+3/4, z+1/2'
'-x+5/4, y, -z+5/4'
'x+1/2, -y+3/4, -z+5/4'
'x+1/2, y+1/2, z'
'-x+5/4, -y+5/4, z'
'-x+5/4, y+1/2, -z+3/4'
'x+1/2, -y+5/4, -z+3/4'
'-x, -y, -z'
'x-3/4, y-3/4, -z'
'x-3/4, -y, z-3/4'
'-x, y-3/4, z-3/4'
'-x, -y+1/2, -z+1/2'
'x-3/4, y-1/4, -z+1/2'
'x-3/4, -y+1/2, z-1/4'
'-x, y-1/4, z-1/4'
'-x+1/2, -y, -z+1/2'
'x-1/4, y-3/4, -z+1/2'
'x-1/4, -y, z-1/4'
'-x+1/2, y-3/4, z-1/4'
'-x+1/2, -y+1/2, -z'
'x-1/4, y-1/4, -z'
'x-1/4, -y+1/2, z-3/4'
'-x+1/2, y-1/4, z-3/4'

loop_
_atom_site_label
_atom_site_type_symbol
_atom_site_fract_x
_atom_site_fract_y
_atom_site_fract_z
_atom_site_U_iso_or_equiv
_atom_site_adp_type
_atom_site_occupancy
_atom_site_symmetry_multiplicity
_atom_site_calc_flag
_atom_site_refinement_flags
_atom_site_disorder_assembly
_atom_site_disorder_group
Cu1 Cu 1.1250 0.1250 0.056161(16) 0.0134(2) Uani 1 2 d S . .
N1 N 1.1250 0.1250 0.01675(12) 0.0169(11) Uani 1 2 d S . .
N3 N 0.8750 0.3750 0.13228(12) 0.0229(12) Uani 1 2 d S . .
O2 O 0.9739(4) 0.25243(15) 0.04899(7) 0.0173(7) Uani 1 1 d . . .
O1 O 1.0625(3) 0.20038(15) 0.08646(7) 0.0163(7) Uani 1 1 d . . .
N2 N 0.9161(4) 0.07990(18) 0.04873(8) 0.0144(8) Uani 1 1 d . . .
C1 C 0.9936(5) 0.2517(2) 0.07386(9) 0.0127(9) Uani 1 1 d . . .
C2 C 0.8750 0.3750 0.07594(14) 0.0176(13) Uani 1 2 d S . .
H2 H 0.8750 0.3750 0.0568 0.021 Uiso 1 2 calc SR . .
C3 C 0.8801(5) 0.0743(2) 0.02221(9) 0.0144(9) Uani 1 1 d . . .
C4 C 1.1250 0.1250 -0.03867(14) 0.0189(14) Uani 1 2 d S . .
H4 H 1.1250 0.1250 -0.0578 0.023 Uiso 1 2 calc SR . .
C5 C 0.9972(5) 0.0987(2) -0.02440(10) 0.0162(9) Uani 1 1 d . . .
H5 H 0.9100 0.0806 -0.0337 0.019 Uiso 1 1 calc R . .
C6 C 1.0014(5) 0.0997(2) 0.00355(10) 0.0147(9) Uani 1 1 d . . .
C7 C 0.9328(5) 0.3155(2) 0.09011(10) 0.0148(9) Uani 1 1 d . . .
C8 C 0.8146(5) 0.0577(2) 0.06703(10) 0.0191(10) Uani 1 1 d . . .
H8 H 0.8410 0.0607 0.0855 0.023 Uiso 1 1 calc R . .
C9 C 0.9312(5) 0.3186(2) 0.11798(10) 0.0158(9) Uani 1 1 d . . .
H9 H 0.9721 0.2786 0.1276 0.019 Uiso 1 1 calc R . .
C10 C 0.6333(6) 0.0256(2) 0.03303(11) 0.0218(10) Uani 1 1 d . . .
H10 H 0.5359 0.0075 0.0278 0.026 Uiso 1 1 calc R . .
C11 C 0.7380(5) 0.0474(2) 0.01374(10) 0.0160(9) Uani 1 1 d . . .
H11 H 0.7140 0.0441 -0.0049 0.019 Uiso 1 1 calc R . .
C12 C 0.6712(5) 0.0304(2) 0.05994(10) 0.0208(10) Uani 1 1 d . . .
H12 H 0.6008 0.0154 0.0734 0.025 Uiso 1 1 calc R . .
O3 O 0.3435(5) 0.1250 0.1250 0.0230(10) Uani 1 2 d S . .
O4 O 0.6250 0.1981(5) 0.1250 0.032(2) Uani 0.50 2 d SP . .

loop_
_atom_site_aniso_label
_atom_site_aniso_U_11
_atom_site_aniso_U_22
_atom_site_aniso_U_33
_atom_site_aniso_U_23
_atom_site_aniso_U_13
_atom_site_aniso_U_12
Cu1 0.0169(4) 0.0088(4) 0.0146(4) 0.000 0.000 -0.0010(3)
N1 0.019(3) 0.012(2) 0.020(3) 0.000 0.000 0.002(2)
N3 0.033(3) 0.015(3) 0.020(3) 0.000 0.000 0.002(2)
O2 0.0243(16) 0.0129(15) 0.0146(17) -0.0011(13) 0.0015(13) 0.0015(12)
O1 0.0221(16) 0.0084(14) 0.0184(18) 0.0005(12) 0.0019(13) 0.0032(12)
N2 0.0147(18) 0.0100(16) 0.019(2) 0.0031(15) -0.0002(15) -0.0011(13)
C1 0.012(2) 0.0079(19) 0.018(2) 0.0011(17) 0.0022(17) -0.0020(15)
C2 0.020(3) 0.017(3) 0.016(3) 0.000 0.000 -0.003(3)
C3 0.020(2) 0.0085(18) 0.015(2) -0.0015(16) 0.0027(18) 0.0015(17)
C4 0.032(4) 0.008(3) 0.017(4) 0.000 0.000 0.001(3)
C5 0.024(2) 0.0083(19) 0.016(2) -0.0014(17) -0.0027(19) 0.0007(17)
C6 0.021(2) 0.0058(17) 0.017(2) -0.0006(16) -0.0007(19) 0.0016(16)
C7 0.017(2) 0.0059(19) 0.021(3) -0.0016(17) 0.0025(19) 0.0005(16)
C8 0.027(2) 0.0094(19) 0.021(3) -0.0004(18) 0.000(2) 0.0009(17)
C9 0.020(2) 0.010(2) 0.017(3) 0.0018(17) 0.0003(19) 0.0037(16)
C10 0.020(2) 0.017(2) 0.029(3) -0.003(2) -0.001(2) -0.0024(18)
C11 0.019(2) 0.015(2) 0.014(2) -0.0021(18) -0.0023(18) 0.0026(17)
C12 0.024(2) 0.018(2) 0.021(3) -0.0003(19) 0.006(2) -0.0028(18)
O3 0.027(2) 0.020(2) 0.022(3) 0.001(2) 0.000 0.000
O4 0.030(5) 0.032(5) 0.034(7) 0.000 -0.011(5) 0.000

loop_
_geom_bond_atom_site_label_1
_geom_bond_atom_site_label_2
_geom_bond_distance
_geom_bond_site_symmetry_2
_geom_bond_publ_flag
Cu1 N1 1.960(6) . ?
Cu1 N2 2.038(4) . ?
Cu1 N2 2.038(4) 14_645 ?
Cu1 O1 2.122(3) 14_645 ?
Cu1 O1 2.122(3) . ?
N1 C6 1.346(5) . ?
N1 C6 1.346(5) 14_645 ?
N3 C9 1.352(5) . ?
N3 C9 1.352(5) 2_655 ?
O2 C1 1.249(5) . ?
O1 C1 1.285(5) . ?
N2 C8 1.334(6) . ?
N2 C3 1.360(6) . ?
C1 C7 1.524(6) . ?
C2 C7 1.398(6) 2_655 ?
C2 C7 1.398(6) . ?
C3 C11 1.402(6) . ?
C3 C6 1.483(6) . ?
C4 C5 1.408(6) 14_645 ?
C4 C5 1.408(6) . ?
C5 C6 1.390(7) . ?
C7 C9 1.387(7) . ?
C8 C12 1.395(7) . ?
C10 C12 1.381(7) . ?
C10 C11 1.384(7) . ?
